data_4311758
loop_
_publ_author_name
'Andrew J. Wilkinson'
'Andr\'es E. Goeta'
'Clive E. Foster'
'J. A. Gareth Williams'

_publ_contact_author_address
;
    Chemistry Department
    Durham University
    Science Site, South Road.
    DURHAM, DH1 3LN
    UK
;
_publ_contact_author_email A.E.Goeta@durham.ac.uk
_publ_contact_author_fax '(44) 191 384 4737'
_publ_contact_author_name
;
Dr. Andres E. Goeta
;
_publ_contact_author_phone '(44) 191 334 2102'
_publ_section_title
;
 Synthesis and Luminescence of a Charge-Neutral, Cyclometalated
 Iridium(III) Complex Containing N^C^N- and C^N^C-Coordinating Terdentate
 Ligands
;
_journal_name_full 'Inorganic Chemistry'
_journal_page_first 6513
_journal_page_last 6515
_journal_paper_doi 10.1021/ic049272j
_journal_volume 43
_journal_year 2004
_chemical_formula_sum 'C43 H38 F12 Ir N5 O P2'
_chemical_formula_weight 1122.92
_chemical_name_systematic
; 
Iridium(III)  N,C2,N'-(4,6-dimethyl-1,3-dipyridyl-benzene)
N,N',N"-(4'-(4-tolyl)-2,2':6',2''-terpyridine)
tris-hexafluorophosphate salt
;
_space_group_IT_number 61
_symmetry_cell_setting orthorhombic
_symmetry_space_group_name_Hall '-P 2ac 2ab'
_symmetry_space_group_name_H-M 'P b c a'
_atom_sites_solution_hydrogens geom
_atom_sites_solution_primary direct
_atom_sites_solution_secondary difmap
_audit_creation_method SHELXL-97
_cell_angle_alpha 90.00
_cell_angle_beta 90.00
_cell_angle_gamma 90.00
_cell_formula_units_Z 8
_cell_length_a 12.7455(2)
_cell_length_b 19.0106(3)
_cell_length_c 33.9410(5)
_cell_measurement_reflns_used 13222
_cell_measurement_temperature 120(2)
_cell_measurement_theta_max 28.95
_cell_measurement_theta_min 2.26
_cell_volume 8223.9(2)
_computing_cell_refinement 'SMART-NT V5.0 (Bruker, 1999a)'
_computing_data_collection 'SMART-NT V5.0 (Bruker, 1999a)'
_computing_data_reduction 'SAINT-NT V5.0 (Bruker, 1999B)'
_computing_molecular_graphics 'SHELXTL-NT V5.1 (Sheldrick, 1997)'
_computing_structure_refinement 'SHELXL-97 (Sheldrick, 1997)'
_computing_structure_solution 'SHELXS-97 (Sheldrick, 1990)'
_diffrn_ambient_temperature 120(2)
_diffrn_measured_fraction_theta_full 0.933
_diffrn_measured_fraction_theta_max 0.933
_diffrn_measurement_device_type 'Bruker SMART-6000 CCD Diffractometer'
_diffrn_measurement_method '\w scans'
_diffrn_radiation_monochromator graphite
_diffrn_radiation_source 'fine-focus sealed tube'
_diffrn_radiation_type MoK\a
_diffrn_radiation_wavelength 0.71073
_diffrn_reflns_av_R_equivalents 0.0534
_diffrn_reflns_av_sigmaI/netI 0.0492
_diffrn_reflns_limit_h_max 17
_diffrn_reflns_limit_h_min -17
_diffrn_reflns_limit_k_max 26
_diffrn_reflns_limit_k_min -21
_diffrn_reflns_limit_l_max 46
_diffrn_reflns_limit_l_min -43
_diffrn_reflns_number 52795
_diffrn_reflns_theta_full 29.22
_diffrn_reflns_theta_max 29.22
_diffrn_reflns_theta_min 1.20
_diffrn_standards_decay_% 0
_diffrn_standards_number 0
_exptl_absorpt_coefficient_mu 3.423
_exptl_absorpt_correction_T_max 0.843
_exptl_absorpt_correction_T_min 0.373
_exptl_absorpt_correction_type integration
_exptl_absorpt_process_details 'XPREP in SHELXTL (Bruker, 1999c)'
_exptl_crystal_colour green
_exptl_crystal_density_diffrn 1.814
_exptl_crystal_density_method 'not measured'
_exptl_crystal_description plate
_exptl_crystal_F_000 4432
_exptl_crystal_size_max 0.12
_exptl_crystal_size_mid 0.10
_exptl_crystal_size_min 0.05
_refine_diff_density_max 2.616
_refine_diff_density_min -0.819
_refine_diff_density_rms 0.138
_refine_ls_extinction_method none
_refine_ls_goodness_of_fit_ref 1.018
_refine_ls_hydrogen_treatment constr
_refine_ls_matrix_type full
_refine_ls_number_parameters 577
_refine_ls_number_reflns 10414
_refine_ls_number_restraints 0
_refine_ls_restrained_S_all 1.018
_refine_ls_R_factor_all 0.0619
_refine_ls_R_factor_gt 0.0372
_refine_ls_shift/su_max 0.002
_refine_ls_shift/su_mean 0.000
_refine_ls_structure_factor_coef Fsqd
_refine_ls_weighting_details 'calc w=1/[\s^2^(Fo^2^)+(0.0404P)^2^+13.2485P] where P=(Fo^2^+2Fc^2^)/3'
_refine_ls_weighting_scheme calc
_refine_ls_wR_factor_gt 0.0805
_refine_ls_wR_factor_ref 0.0905
_reflns_number_gt 7587
_reflns_number_total 10414
_reflns_threshold_expression >2sigma(I)
_cod_data_source_file ic049272jsi20040604_051219.cif
_cod_data_source_block 03srv195
_cod_database_code 4311758

loop_
_symmetry_equiv_pos_as_xyz
'x, y, z'
'-x+1/2, -y, z+1/2'
'-x, y+1/2, -z+1/2'
'x+1/2, -y+1/2, -z'
'-x, -y, -z'
'x-1/2, y, -z-1/2'
'x, -y-1/2, z-1/2'
'-x-1/2, y-1/2, z'

loop_
_atom_site_label
_atom_site_type_symbol
_atom_site_fract_x
_atom_site_fract_y
_atom_site_fract_z
_atom_site_U_iso_or_equiv
_atom_site_adp_type
_atom_site_occupancy
_atom_site_symmetry_multiplicity
_atom_site_calc_flag
_atom_site_refinement_flags
_atom_site_disorder_assembly
_atom_site_disorder_group
Ir1 Ir 0.943815(11) 0.286725(8) -0.134882(4) 0.01577(5) Uani 1 1 d . . .
P1 P 0.74837(10) 0.61540(6) 0.00162(4) 0.0315(3) Uani 1 1 d . . .
F1 F 0.6567(3) 0.6184(2) -0.02945(14) 0.0918(15) Uani 1 1 d . . .
F2 F 0.6737(4) 0.6482(2) 0.03379(15) 0.1044(18) Uani 1 1 d . . .
F3 F 0.8431(3) 0.61062(18) 0.03236(9) 0.0579(9) Uani 1 1 d . . .
F4 F 0.8251(3) 0.58172(18) -0.03006(9) 0.0581(9) Uani 1 1 d . . .
F5 F 0.7125(3) 0.53801(15) 0.01364(11) 0.0575(9) Uani 1 1 d . . .
F6 F 0.7846(3) 0.69122(17) -0.01179(10) 0.0574(9) Uani 1 1 d . . .
P2 P 0.52115(9) 0.47563(6) 0.22472(3) 0.0260(2) Uani 1 1 d . . .
F7 F 0.4489(3) 0.41744(17) 0.20377(11) 0.0591(10) Uani 1 1 d . . .
F8 F 0.6212(2) 0.44680(16) 0.20124(8) 0.0439(7) Uani 1 1 d . . .
F9 F 0.5907(3) 0.53528(19) 0.24399(9) 0.0576(9) Uani 1 1 d . . .
F10 F 0.4198(2) 0.50415(16) 0.24708(8) 0.0414(7) Uani 1 1 d . . .
F11 F 0.5452(3) 0.4242(2) 0.26024(11) 0.0713(12) Uani 1 1 d . . .
F12 F 0.4971(2) 0.52712(15) 0.18845(8) 0.0375(7) Uani 1 1 d . . .
N1 N 1.0211(3) 0.20483(18) -0.10861(10) 0.0197(7) Uani 1 1 d . . .
C11 C 1.0646(3) 0.1492(2) -0.12669(12) 0.0230(9) Uani 1 1 d . . .
H11A H 1.0576 0.1450 -0.1545 0.028 Uiso 1 1 calc R . .
C12 C 1.1190(3) 0.0980(2) -0.10652(13) 0.0258(9) Uani 1 1 d . . .
H12A H 1.1481 0.0590 -0.1202 0.031 Uiso 1 1 calc R . .
C13 C 1.1307(3) 0.1040(2) -0.06620(13) 0.0276(10) Uani 1 1 d . . .
H13A H 1.1690 0.0696 -0.0519 0.033 Uiso 1 1 calc R . .
C14 C 1.0857(3) 0.1608(2) -0.04692(12) 0.0232(9) Uani 1 1 d . . .
H14A H 1.0932 0.1659 -0.0192 0.028 Uiso 1 1 calc R . .
C15 C 1.0297(3) 0.2101(2) -0.06834(12) 0.0209(8) Uani 1 1 d . . .
N2 N 0.9333(2) 0.31401(18) -0.07719(10) 0.0185(7) Uani 1 1 d . . .
C21 C 0.9768(3) 0.2712(2) -0.05003(12) 0.0196(8) Uani 1 1 d . . .
C22 C 0.9690(3) 0.2887(2) -0.01054(12) 0.0205(8) Uani 1 1 d . . .
H22A H 0.9988 0.2591 0.0090 0.025 Uiso 1 1 calc R . .
C23 C 0.9167(3) 0.3503(2) 0.00014(12) 0.0216(9) Uani 1 1 d . . .
C24 C 0.8728(3) 0.3934(2) -0.02915(12) 0.0229(9) Uani 1 1 d . . .
H24A H 0.8375 0.4357 -0.0223 0.028 Uiso 1 1 calc R . .
C25 C 0.8818(3) 0.3731(2) -0.06808(11) 0.0190(8) Uani 1 1 d . . .
N3 N 0.8611(2) 0.37904(17) -0.13915(9) 0.0186(7) Uani 1 1 d . . .
C31 C 0.8391(3) 0.4096(2) -0.10325(11) 0.0195(8) Uani 1 1 d . . .
C32 C 0.7789(3) 0.4705(2) -0.10106(12) 0.0240(9) Uani 1 1 d . . .
H32A H 0.7652 0.4920 -0.0763 0.029 Uiso 1 1 calc R . .
C33 C 0.7389(3) 0.4996(2) -0.13559(12) 0.0243(9) Uani 1 1 d . . .
H33A H 0.6949 0.5398 -0.1345 0.029 Uiso 1 1 calc R . .
C34 C 0.7639(3) 0.4694(2) -0.17138(12) 0.0234(9) Uani 1 1 d . . .
H34A H 0.7391 0.4894 -0.1953 0.028 Uiso 1 1 calc R . .
C35 C 0.8253(3) 0.4099(2) -0.17198(12) 0.0223(8) Uani 1 1 d . . .
H35A H 0.8431 0.3899 -0.1967 0.027 Uiso 1 1 calc R . .
C40 C 0.9092(3) 0.3727(2) 0.04190(12) 0.0235(9) Uani 1 1 d . . .
C41 C 0.8868(3) 0.3246(2) 0.07166(12) 0.0271(9) Uani 1 1 d . . .
H41A H 0.8771 0.2763 0.0654 0.033 Uiso 1 1 calc R . .
C42 C 0.8785(3) 0.3471(2) 0.11054(13) 0.0283(10) Uani 1 1 d . . .
H42A H 0.8625 0.3139 0.1306 0.034 Uiso 1 1 calc R . .
C43 C 0.8933(3) 0.4178(3) 0.12064(13) 0.0276(10) Uani 1 1 d . . .
C44 C 0.9165(3) 0.4645(3) 0.09058(13) 0.0289(10) Uani 1 1 d . . .
H44A H 0.9274 0.5126 0.0968 0.035 Uiso 1 1 calc R . .
C45 C 0.9242(3) 0.4430(3) 0.05175(13) 0.0280(10) Uani 1 1 d . . .
H45A H 0.9398 0.4764 0.0318 0.034 Uiso 1 1 calc R . .
C46 C 0.8823(4) 0.4434(3) 0.16265(12) 0.0339(11) Uani 1 1 d . . .
H46A H 0.8950 0.4942 0.1636 0.051 Uiso 1 1 calc R . .
H46B H 0.9336 0.4192 0.1794 0.051 Uiso 1 1 calc R . .
H46C H 0.8113 0.4334 0.1722 0.051 Uiso 1 1 calc R . .
N5 N 1.0838(3) 0.33290(18) -0.14915(10) 0.0203(7) Uani 1 1 d . . .
C51 C 1.1518(3) 0.3594(2) -0.12287(13) 0.0278(9) Uani 1 1 d . . .
H51A H 1.1338 0.3587 -0.0957 0.033 Uiso 1 1 calc R . .
C52 C 1.2466(4) 0.3877(3) -0.13398(14) 0.0322(10) Uani 1 1 d . . .
H52A H 1.2937 0.4057 -0.1148 0.039 Uiso 1 1 calc R . .
C53 C 1.2724(4) 0.3895(3) -0.17325(14) 0.0354(11) Uani 1 1 d . . .
H53A H 1.3371 0.4093 -0.1816 0.042 Uiso 1 1 calc R . .
C54 C 1.2029(3) 0.3621(2) -0.20054(14) 0.0295(10) Uani 1 1 d . . .
H54A H 1.2205 0.3634 -0.2277 0.035 Uiso 1 1 calc R . .
C55 C 1.1078(3) 0.3328(2) -0.18900(12) 0.0211(8) Uani 1 1 d . . .
C6 C 0.9481(3) 0.2668(2) -0.19135(11) 0.0178(8) Uani 1 1 d . . .
C61 C 1.0291(3) 0.2974(2) -0.21384(12) 0.0195(8) Uani 1 1 d . . .
C62 C 1.0237(3) 0.2916(2) -0.25508(12) 0.0219(8) Uani 1 1 d . . .
C63 C 0.9395(3) 0.2543(2) -0.27100(12) 0.0236(9) Uani 1 1 d . . .
H63A H 0.9369 0.2497 -0.2989 0.028 Uiso 1 1 calc R . .
C64 C 0.8587(3) 0.2233(2) -0.24940(12) 0.0224(9) Uani 1 1 d . . .
C65 C 0.8639(3) 0.23027(19) -0.20791(12) 0.0188(8) Uani 1 1 d . . .
C66 C 1.1028(4) 0.3240(2) -0.28304(13) 0.0288(10) Uani 1 1 d . . .
H66A H 1.1569 0.3486 -0.2679 0.043 Uiso 1 1 calc R . .
H66B H 1.0672 0.3575 -0.3005 0.043 Uiso 1 1 calc R . .
H66C H 1.1354 0.2868 -0.2989 0.043 Uiso 1 1 calc R . .
C67 C 0.7730(4) 0.1849(2) -0.27128(13) 0.0310(10) Uani 1 1 d . . .
H67A H 0.7867 0.1872 -0.2997 0.046 Uiso 1 1 calc R . .
H67B H 0.7052 0.2070 -0.2655 0.046 Uiso 1 1 calc R . .
H67C H 0.7715 0.1356 -0.2629 0.046 Uiso 1 1 calc R . .
N7 N 0.8093(3) 0.22865(17) -0.14009(9) 0.0187(7) Uani 1 1 d . . .
C71 C 0.7883(3) 0.2051(2) -0.17794(12) 0.0205(8) Uani 1 1 d . . .
C72 C 0.7015(3) 0.1623(2) -0.18404(13) 0.0255(9) Uani 1 1 d . . .
H72A H 0.6869 0.1448 -0.2097 0.031 Uiso 1 1 calc R . .
C73 C 0.6364(3) 0.1449(2) -0.15298(14) 0.0288(10) Uani 1 1 d . . .
H73A H 0.5766 0.1162 -0.1575 0.035 Uiso 1 1 calc R . .
C74 C 0.6576(3) 0.1690(2) -0.11549(13) 0.0279(10) Uani 1 1 d . . .
H74A H 0.6133 0.1573 -0.0939 0.034 Uiso 1 1 calc R . .
C75 C 0.7451(3) 0.2106(2) -0.11029(12) 0.0220(8) Uani 1 1 d . . .
H75A H 0.7608 0.2272 -0.0846 0.026 Uiso 1 1 calc R . .
C1 C 0.4285(4) 0.6199(3) 0.06806(14) 0.0329(11) Uani 1 1 d . . .
C2 C 0.4698(5) 0.6428(3) 0.10681(17) 0.0542(15) Uani 1 1 d . . .
H2A H 0.4422 0.6896 0.1131 0.081 Uiso 1 1 calc R . .
H2B H 0.5466 0.6447 0.1058 0.081 Uiso 1 1 calc R . .
H2C H 0.4480 0.6093 0.1272 0.081 Uiso 1 1 calc R . .
C3 C 0.4624(5) 0.5494(3) 0.0531(2) 0.0550(16) Uani 1 1 d . . .
H3A H 0.4299 0.5405 0.0274 0.082 Uiso 1 1 calc R . .
H3B H 0.4406 0.5129 0.0718 0.082 Uiso 1 1 calc R . .
H3C H 0.5390 0.5486 0.0504 0.082 Uiso 1 1 calc R . .
O1 O 0.3705(3) 0.6577(2) 0.04934(11) 0.0499(10) Uani 1 1 d . . .

loop_
_atom_site_aniso_label
_atom_site_aniso_U_11
_atom_site_aniso_U_22
_atom_site_aniso_U_33
_atom_site_aniso_U_23
_atom_site_aniso_U_13
_atom_site_aniso_U_12
Ir1 0.01642(8) 0.01734(8) 0.01354(8) 0.00012(6) 0.00026(6) -0.00067(6)
P1 0.0298(6) 0.0259(6) 0.0389(7) 0.0031(5) 0.0041(5) -0.0013(5)
F1 0.055(2) 0.073(3) 0.147(4) 0.048(3) -0.060(3) -0.017(2)
F2 0.124(4) 0.062(3) 0.127(4) 0.003(2) 0.088(3) 0.023(3)
F3 0.079(2) 0.060(2) 0.0347(17) 0.0054(15) -0.0225(16) -0.0173(19)
F4 0.062(2) 0.067(2) 0.0458(19) -0.0143(16) 0.0123(16) 0.0022(18)
F5 0.0436(18) 0.0359(18) 0.093(3) 0.0232(17) 0.0033(18) -0.0034(14)
F6 0.061(2) 0.0418(18) 0.069(2) 0.0192(16) -0.0046(18) -0.0139(16)
P2 0.0284(6) 0.0248(6) 0.0249(6) 0.0039(5) 0.0048(5) 0.0046(5)
F7 0.057(2) 0.0407(19) 0.080(3) -0.0169(17) 0.0214(18) -0.0223(16)
F8 0.0353(16) 0.0506(19) 0.0458(18) 0.0022(14) 0.0115(13) 0.0163(14)
F9 0.057(2) 0.072(2) 0.0430(19) -0.0252(17) -0.0061(16) -0.0162(18)
F10 0.0395(16) 0.0510(18) 0.0337(16) 0.0112(14) 0.0156(12) 0.0178(14)
F11 0.068(2) 0.085(3) 0.061(2) 0.050(2) 0.0238(18) 0.045(2)
F12 0.0375(16) 0.0449(18) 0.0300(15) 0.0125(12) 0.0010(12) 0.0012(13)
N1 0.0167(15) 0.0234(19) 0.0190(17) -0.0009(14) -0.0010(13) -0.0022(14)
C11 0.021(2) 0.026(2) 0.022(2) -0.0032(16) 0.0018(16) -0.0018(17)
C12 0.024(2) 0.022(2) 0.031(2) -0.0015(18) 0.0047(18) 0.0019(17)
C13 0.022(2) 0.028(2) 0.033(2) 0.0064(19) -0.0024(18) 0.0039(18)
C14 0.026(2) 0.026(2) 0.018(2) 0.0026(16) 0.0000(16) -0.0009(17)
C15 0.0166(18) 0.026(2) 0.020(2) -0.0004(17) -0.0003(15) -0.0067(16)
N2 0.0170(16) 0.0202(17) 0.0185(17) 0.0015(13) -0.0003(13) -0.0028(13)
C21 0.0156(17) 0.024(2) 0.019(2) 0.0006(16) 0.0002(15) -0.0033(15)
C22 0.0198(19) 0.025(2) 0.0169(19) 0.0014(16) -0.0017(15) -0.0007(17)
C23 0.023(2) 0.024(2) 0.018(2) -0.0039(16) 0.0000(15) -0.0024(17)
C24 0.023(2) 0.024(2) 0.022(2) -0.0022(17) 0.0002(17) 0.0002(17)
C25 0.0171(19) 0.021(2) 0.019(2) 0.0006(16) 0.0003(15) -0.0017(16)
N3 0.0158(16) 0.0207(17) 0.0194(17) 0.0017(13) -0.0008(13) -0.0013(13)
C31 0.0198(19) 0.021(2) 0.018(2) -0.0007(15) 0.0030(15) -0.0039(16)
C32 0.027(2) 0.023(2) 0.022(2) -0.0006(17) 0.0023(17) 0.0017(17)
C33 0.025(2) 0.017(2) 0.031(2) 0.0030(17) -0.0009(18) 0.0026(16)
C34 0.023(2) 0.025(2) 0.022(2) 0.0069(17) -0.0046(17) 0.0007(17)
C35 0.026(2) 0.024(2) 0.0162(19) -0.0011(16) -0.0001(16) -0.0045(17)
C40 0.0194(19) 0.035(2) 0.017(2) -0.0025(17) -0.0012(16) 0.0028(18)
C41 0.025(2) 0.032(3) 0.024(2) 0.0003(18) 0.0019(17) 0.0049(19)
C42 0.028(2) 0.036(3) 0.020(2) 0.0056(18) 0.0018(17) 0.005(2)
C43 0.022(2) 0.042(3) 0.019(2) -0.0038(19) 0.0001(17) 0.0094(19)
C44 0.030(2) 0.033(3) 0.023(2) -0.0076(19) -0.0023(18) 0.0030(19)
C45 0.029(2) 0.034(3) 0.022(2) 0.0029(18) 0.0012(17) -0.0003(19)
C46 0.031(2) 0.050(3) 0.021(2) -0.007(2) 0.0028(19) 0.007(2)
N5 0.0191(17) 0.0204(18) 0.0214(17) -0.0015(14) -0.0005(13) -0.0008(13)
C51 0.029(2) 0.026(2) 0.029(2) -0.0037(18) -0.0019(18) -0.0010(19)
C52 0.024(2) 0.032(2) 0.040(3) -0.004(2) -0.007(2) -0.0090(18)
C53 0.029(2) 0.038(3) 0.038(3) 0.002(2) 0.012(2) -0.009(2)
C54 0.027(2) 0.031(2) 0.031(2) 0.000(2) 0.0068(18) -0.0043(19)
C55 0.024(2) 0.019(2) 0.021(2) 0.0008(16) 0.0026(16) 0.0024(16)
C6 0.0210(19) 0.0163(19) 0.0161(18) 0.0048(15) -0.0012(15) 0.0054(15)
C61 0.0225(19) 0.018(2) 0.0180(19) 0.0014(15) 0.0035(15) 0.0043(15)
C62 0.027(2) 0.019(2) 0.020(2) 0.0061(16) 0.0053(16) 0.0083(17)
C63 0.031(2) 0.025(2) 0.0152(19) -0.0010(16) -0.0004(17) 0.0112(18)
C64 0.029(2) 0.019(2) 0.020(2) -0.0020(16) -0.0039(16) 0.0057(17)
C65 0.0219(19) 0.0135(19) 0.021(2) 0.0014(15) -0.0042(16) 0.0037(15)
C66 0.033(2) 0.032(2) 0.022(2) 0.0076(19) 0.0074(19) 0.005(2)
C67 0.037(3) 0.034(3) 0.022(2) -0.0042(19) -0.0033(19) 0.000(2)
N7 0.0172(16) 0.0180(17) 0.0209(17) 0.0016(13) 0.0011(13) 0.0009(12)
C71 0.0210(19) 0.019(2) 0.021(2) 0.0002(16) -0.0038(16) 0.0068(16)
C72 0.023(2) 0.024(2) 0.029(2) 0.0020(18) -0.0065(18) 0.0000(17)
C73 0.020(2) 0.030(2) 0.036(3) 0.002(2) -0.0028(18) -0.0055(18)
C74 0.023(2) 0.031(2) 0.030(2) 0.0057(19) 0.0039(18) -0.0027(18)
C75 0.0189(19) 0.025(2) 0.022(2) 0.0032(17) 0.0020(15) 0.0030(17)
C1 0.030(2) 0.044(3) 0.025(2) 0.007(2) 0.0086(19) 0.001(2)
C2 0.058(4) 0.059(4) 0.046(3) 0.000(3) -0.011(3) 0.016(3)
C3 0.051(4) 0.046(3) 0.068(4) -0.008(3) 0.021(3) 0.006(3)
O1 0.051(2) 0.063(3) 0.036(2) 0.0099(18) -0.0006(17) 0.016(2)

loop_
_atom_type_symbol
_atom_type_description
_atom_type_scat_dispersion_real
_atom_type_scat_dispersion_imag
_atom_type_scat_source
C C 0.0033 0.0016 'International Tables Vol C Tables 4.2.6.8 and 6.1.1.4'
H H 0.0000 0.0000 'International Tables Vol C Tables 4.2.6.8 and 6.1.1.4'
N N 0.0061 0.0033 'International Tables Vol C Tables 4.2.6.8 and 6.1.1.4'
O O 0.0106 0.0060 'International Tables Vol C Tables 4.2.6.8 and 6.1.1.4'
F F 0.0171 0.0103 'International Tables Vol C Tables 4.2.6.8 and 6.1.1.4'
P P 0.1023 0.0942 'International Tables Vol C Tables 4.2.6.8 and 6.1.1.4'
Ir Ir -1.4442 7.9887 'International Tables Vol C Tables 4.2.6.8 and 6.1.1.4'

loop_
_geom_angle_atom_site_label_1
_geom_angle_atom_site_label_2
_geom_angle_atom_site_label_3
_geom_angle
_geom_angle_site_symmetry_1
_geom_angle_site_symmetry_3
_geom_angle_publ_flag
C6 Ir1 N2 175.76(14) . . ?
C6 Ir1 N5 80.03(15) . . ?
N2 Ir1 N5 100.16(13) . . ?
C6 Ir1 N1 105.42(14) . . ?
N2 Ir1 N1 78.82(13) . . ?
N5 Ir1 N1 90.58(13) . . ?
C6 Ir1 N7 80.45(15) . . ?
N2 Ir1 N7 99.53(13) . . ?
N5 Ir1 N7 160.25(13) . . ?
N1 Ir1 N7 91.74(13) . . ?
C6 Ir1 N3 96.39(14) . . ?
N2 Ir1 N3 79.37(13) . . ?
N5 Ir1 N3 93.68(13) . . ?
N1 Ir1 N3 158.19(13) . . ?
N7 Ir1 N3 91.43(12) . . ?
F1 P1 F2 90.1(3) . . ?
F1 P1 F6 89.5(2) . . ?
F2 P1 F6 90.9(2) . . ?
F1 P1 F4 91.0(2) . . ?
F2 P1 F4 178.8(3) . . ?
F6 P1 F4 89.6(2) . . ?
F1 P1 F5 89.5(2) . . ?
F2 P1 F5 90.8(2) . . ?
F6 P1 F5 178.0(2) . . ?
F4 P1 F5 88.73(19) . . ?
F1 P1 F3 178.3(3) . . ?
F2 P1 F3 91.5(3) . . ?
F6 P1 F3 91.08(18) . . ?
F4 P1 F3 87.4(2) . . ?
F5 P1 F3 89.84(18) . . ?
F9 P2 F11 91.1(2) . . ?
F9 P2 F10 90.75(18) . . ?
F11 P2 F10 90.23(16) . . ?
F9 P2 F8 90.28(18) . . ?
F11 P2 F8 90.79(17) . . ?
F10 P2 F8 178.53(18) . . ?
F9 P2 F12 89.25(18) . . ?
F11 P2 F12 179.5(2) . . ?
F10 P2 F12 90.16(15) . . ?
F8 P2 F12 88.81(15) . . ?
F9 P2 F7 177.6(2) . . ?
F11 P2 F7 91.3(2) . . ?
F10 P2 F7 88.90(17) . . ?
F8 P2 F7 90.02(17) . . ?
F12 P2 F7 88.34(18) . . ?
C11 N1 C15 118.6(4) . . ?
C11 N1 Ir1 126.8(3) . . ?
C15 N1 Ir1 114.6(3) . . ?
N1 C11 C12 122.5(4) . . ?
C11 C12 C13 119.2(4) . . ?
C12 C13 C14 119.1(4) . . ?
C15 C14 C13 119.5(4) . . ?
N1 C15 C14 120.9(4) . . ?
N1 C15 C21 116.0(4) . . ?
C14 C15 C21 123.1(4) . . ?
C25 N2 C21 123.4(4) . . ?
C25 N2 Ir1 118.0(3) . . ?
C21 N2 Ir1 118.5(3) . . ?
N2 C21 C22 119.1(4) . . ?
N2 C21 C15 112.0(3) . . ?
C22 C21 C15 128.9(4) . . ?
C21 C22 C23 119.2(4) . . ?
C22 C23 C24 119.7(4) . . ?
C22 C23 C40 121.3(4) . . ?
C24 C23 C40 119.0(4) . . ?
C25 C24 C23 118.7(4) . . ?
N2 C25 C24 119.8(4) . . ?
N2 C25 C31 112.8(3) . . ?
C24 C25 C31 127.5(4) . . ?
C35 N3 C31 118.7(3) . . ?
C35 N3 Ir1 127.5(3) . . ?
C31 N3 Ir1 113.7(3) . . ?
N3 C31 C32 120.7(4) . . ?
N3 C31 C25 116.0(3) . . ?
C32 C31 C25 123.3(4) . . ?
C31 C32 C33 119.1(4) . . ?
C34 C33 C32 119.4(4) . . ?
C35 C34 C33 119.1(4) . . ?
N3 C35 C34 122.8(4) . . ?
C41 C40 C45 119.0(4) . . ?
C41 C40 C23 121.3(4) . . ?
C45 C40 C23 119.7(4) . . ?
C40 C41 C42 120.2(4) . . ?
C41 C42 C43 121.1(4) . . ?
C44 C43 C42 117.6(4) . . ?
C44 C43 C46 120.6(4) . . ?
C42 C43 C46 121.8(4) . . ?
C45 C44 C43 122.0(4) . . ?
C44 C45 C40 120.1(4) . . ?
C51 N5 C55 120.4(4) . . ?
C51 N5 Ir1 124.5(3) . . ?
C55 N5 Ir1 115.0(3) . . ?
N5 C51 C52 122.1(4) . . ?
C53 C52 C51 119.1(4) . . ?
C52 C53 C54 119.2(4) . . ?
C53 C54 C55 121.4(4) . . ?
N5 C55 C54 117.8(4) . . ?
N5 C55 C61 114.1(3) . . ?
C54 C55 C61 128.0(4) . . ?
C65 C6 C61 123.4(4) . . ?
C65 C6 Ir1 118.0(3) . . ?
C61 C6 Ir1 118.1(3) . . ?
C62 C61 C6 118.1(4) . . ?
C62 C61 C55 129.8(4) . . ?
C6 C61 C55 112.2(3) . . ?
C63 C62 C61 117.6(4) . . ?
C63 C62 C66 118.4(4) . . ?
C61 C62 C66 124.0(4) . . ?
C64 C63 C62 125.4(4) . . ?
C63 C64 C65 116.7(4) . . ?
C63 C64 C67 118.7(4) . . ?
C65 C64 C67 124.6(4) . . ?
C6 C65 C64 118.8(4) . . ?
C6 C65 C71 112.6(3) . . ?
C64 C65 C71 128.5(4) . . ?
C75 N7 C71 119.8(3) . . ?
C75 N7 Ir1 125.6(3) . . ?
C71 N7 Ir1 114.6(3) . . ?
N7 C71 C72 118.7(4) . . ?
N7 C71 C65 114.0(3) . . ?
C72 C71 C65 127.2(4) . . ?
C73 C72 C71 120.3(4) . . ?
C74 C73 C72 120.5(4) . . ?
C73 C74 C75 117.8(4) . . ?
N7 C75 C74 122.8(4) . . ?
O1 C1 C2 120.5(5) . . ?
O1 C1 C3 122.0(5) . . ?
C2 C1 C3 117.5(5) . . ?

loop_
_geom_bond_atom_site_label_1
_geom_bond_atom_site_label_2
_geom_bond_distance
_geom_bond_site_symmetry_2
_geom_bond_publ_flag
Ir1 C6 1.954(4) . ?
Ir1 N2 2.030(3) . ?
Ir1 N5 2.046(3) . ?
Ir1 N1 2.046(3) . ?
Ir1 N7 2.047(3) . ?
Ir1 N3 2.052(3) . ?
P1 F1 1.575(4) . ?
P1 F2 1.577(4) . ?
P1 F6 1.581(3) . ?
P1 F4 1.588(3) . ?
P1 F5 1.594(3) . ?
P1 F3 1.598(3) . ?
P2 F9 1.581(3) . ?
P2 F11 1.582(3) . ?
P2 F10 1.593(3) . ?
P2 F8 1.600(3) . ?
P2 F12 1.602(3) . ?
P2 F7 1.605(3) . ?
N1 C11 1.342(5) . ?
N1 C15 1.375(5) . ?
C11 C12 1.377(6) . ?
C12 C13 1.381(6) . ?
C13 C14 1.388(6) . ?
C14 C15 1.384(6) . ?
C15 C21 1.479(6) . ?
N2 C25 1.337(5) . ?
N2 C21 1.349(5) . ?
C21 C22 1.385(5) . ?
C22 C23 1.396(6) . ?
C23 C24 1.404(6) . ?
C23 C40 1.483(5) . ?
C24 C25 1.381(5) . ?
C25 C31 1.484(5) . ?
N3 C35 1.340(5) . ?
N3 C31 1.379(5) . ?
C31 C32 1.391(6) . ?
C32 C33 1.392(6) . ?
C33 C34 1.381(6) . ?
C34 C35 1.375(6) . ?
C40 C41 1.391(6) . ?
C40 C45 1.393(6) . ?
C41 C42 1.391(6) . ?
C42 C43 1.400(6) . ?
C43 C44 1.384(6) . ?
C43 C46 1.513(6) . ?
C44 C45 1.383(6) . ?
N5 C51 1.342(5) . ?
N5 C55 1.387(5) . ?
C51 C52 1.376(6) . ?
C52 C53 1.373(6) . ?
C53 C54 1.383(6) . ?
C54 C55 1.390(6) . ?
C55 C61 1.473(6) . ?
C6 C65 1.396(5) . ?
C6 C61 1.410(5) . ?
C61 C62 1.406(6) . ?
C62 C63 1.395(6) . ?
C62 C66 1.515(6) . ?
C63 C64 1.394(6) . ?
C64 C65 1.416(5) . ?
C64 C67 1.509(6) . ?
C65 C71 1.480(6) . ?
N7 C75 1.345(5) . ?
N7 C71 1.386(5) . ?
C71 C72 1.389(6) . ?
C72 C73 1.382(6) . ?
C73 C74 1.379(6) . ?
C74 C75 1.379(6) . ?
C1 O1 1.211(6) . ?
C1 C2 1.482(7) . ?
C1 C3 1.496(7) . ?

loop_
_geom_torsion_atom_site_label_1
_geom_torsion_atom_site_label_2
_geom_torsion_atom_site_label_3
_geom_torsion_atom_site_label_4
_geom_torsion
_geom_torsion_site_symmetry_1
_geom_torsion_site_symmetry_2
_geom_torsion_site_symmetry_3
_geom_torsion_site_symmetry_4
_geom_torsion_publ_flag
C6 Ir1 N1 C11 -0.4(4) . . . . ?
N2 Ir1 N1 C11 179.6(4) . . . . ?
N5 Ir1 N1 C11 -80.2(3) . . . . ?
N7 Ir1 N1 C11 80.2(3) . . . . ?
N3 Ir1 N1 C11 178.4(3) . . . . ?
C6 Ir1 N1 C15 178.0(3) . . . . ?
N2 Ir1 N1 C15 -2.1(3) . . . . ?
N5 Ir1 N1 C15 98.2(3) . . . . ?
N7 Ir1 N1 C15 -101.4(3) . . . . ?
N3 Ir1 N1 C15 -3.2(5) . . . . ?
C15 N1 C11 C12 -1.1(6) . . . . ?
Ir1 N1 C11 C12 177.2(3) . . . . ?
N1 C11 C12 C13 -0.8(6) . . . . ?
C11 C12 C13 C14 1.2(6) . . . . ?
C12 C13 C14 C15 0.3(6) . . . . ?
C11 N1 C15 C14 2.6(6) . . . . ?
Ir1 N1 C15 C14 -176.0(3) . . . . ?
C11 N1 C15 C21 -177.8(3) . . . . ?
Ir1 N1 C15 C21 3.6(4) . . . . ?
C13 C14 C15 N1 -2.2(6) . . . . ?
C13 C14 C15 C21 178.3(4) . . . . ?
C6 Ir1 N2 C25 0(2) . . . . ?
N5 Ir1 N2 C25 92.6(3) . . . . ?
N1 Ir1 N2 C25 -178.9(3) . . . . ?
N7 Ir1 N2 C25 -89.0(3) . . . . ?
N3 Ir1 N2 C25 0.7(3) . . . . ?
C6 Ir1 N2 C21 179(100) . . . . ?
N5 Ir1 N2 C21 -88.5(3) . . . . ?
N1 Ir1 N2 C21 0.1(3) . . . . ?
N7 Ir1 N2 C21 90.0(3) . . . . ?
N3 Ir1 N2 C21 179.6(3) . . . . ?
C25 N2 C21 C22 -0.2(6) . . . . ?
Ir1 N2 C21 C22 -179.1(3) . . . . ?
C25 N2 C21 C15 -179.4(3) . . . . ?
Ir1 N2 C21 C15 1.8(4) . . . . ?
N1 C15 C21 N2 -3.5(5) . . . . ?
C14 C15 C21 N2 176.1(4) . . . . ?
N1 C15 C21 C22 177.5(4) . . . . ?
C14 C15 C21 C22 -2.9(7) . . . . ?
N2 C21 C22 C23 -0.4(6) . . . . ?
C15 C21 C22 C23 178.6(4) . . . . ?
C21 C22 C23 C24 0.2(6) . . . . ?
C21 C22 C23 C40 -177.9(4) . . . . ?
C22 C23 C24 C25 0.6(6) . . . . ?
C40 C23 C24 C25 178.7(4) . . . . ?
C21 N2 C25 C24 1.0(6) . . . . ?
Ir1 N2 C25 C24 179.9(3) . . . . ?
C21 N2 C25 C31 -178.5(3) . . . . ?
Ir1 N2 C25 C31 0.4(4) . . . . ?
C23 C24 C25 N2 -1.2(6) . . . . ?
C23 C24 C25 C31 178.3(4) . . . . ?
C6 Ir1 N3 C35 0.4(3) . . . . ?
N2 Ir1 N3 C35 -179.6(3) . . . . ?
N5 Ir1 N3 C35 80.8(3) . . . . ?
N1 Ir1 N3 C35 -178.4(3) . . . . ?
N7 Ir1 N3 C35 -80.1(3) . . . . ?
C6 Ir1 N3 C31 178.3(3) . . . . ?
N2 Ir1 N3 C31 -1.7(3) . . . . ?
N5 Ir1 N3 C31 -101.4(3) . . . . ?
N1 Ir1 N3 C31 -0.5(5) . . . . ?
N7 Ir1 N3 C31 97.7(3) . . . . ?
C35 N3 C31 C32 1.4(6) . . . . ?
Ir1 N3 C31 C32 -176.7(3) . . . . ?
C35 N3 C31 C25 -179.5(3) . . . . ?
Ir1 N3 C31 C25 2.4(4) . . . . ?
N2 C25 C31 N3 -1.9(5) . . . . ?
C24 C25 C31 N3 178.7(4) . . . . ?
N2 C25 C31 C32 177.2(4) . . . . ?
C24 C25 C31 C32 -2.3(6) . . . . ?
N3 C31 C32 C33 1.4(6) . . . . ?
C25 C31 C32 C33 -177.6(4) . . . . ?
C31 C32 C33 C34 -3.1(6) . . . . ?
C32 C33 C34 C35 1.9(6) . . . . ?
C31 N3 C35 C34 -2.6(6) . . . . ?
Ir1 N3 C35 C34 175.1(3) . . . . ?
C33 C34 C35 N3 1.0(6) . . . . ?
C22 C23 C40 C41 -43.0(6) . . . . ?
C24 C23 C40 C41 138.9(4) . . . . ?
C22 C23 C40 C45 137.3(4) . . . . ?
C24 C23 C40 C45 -40.8(6) . . . . ?
C45 C40 C41 C42 0.7(6) . . . . ?
C23 C40 C41 C42 -178.9(4) . . . . ?
C40 C41 C42 C43 -0.6(7) . . . . ?
C41 C42 C43 C44 -0.1(6) . . . . ?
C41 C42 C43 C46 178.7(4) . . . . ?
C42 C43 C44 C45 0.5(7) . . . . ?
C46 C43 C44 C45 -178.3(4) . . . . ?
C43 C44 C45 C40 -0.4(7) . . . . ?
C41 C40 C45 C44 -0.3(6) . . . . ?
C23 C40 C45 C44 179.4(4) . . . . ?
C6 Ir1 N5 C51 -172.7(4) . . . . ?
N2 Ir1 N5 C51 11.6(4) . . . . ?
N1 Ir1 N5 C51 -67.1(3) . . . . ?
N7 Ir1 N5 C51 -163.9(4) . . . . ?
N3 Ir1 N5 C51 91.5(3) . . . . ?
C6 Ir1 N5 C55 4.7(3) . . . . ?
N2 Ir1 N5 C55 -171.0(3) . . . . ?
N1 Ir1 N5 C55 110.3(3) . . . . ?
N7 Ir1 N5 C55 13.5(6) . . . . ?
N3 Ir1 N5 C55 -91.1(3) . . . . ?
C55 N5 C51 C52 0.4(7) . . . . ?
Ir1 N5 C51 C52 177.6(3) . . . . ?
N5 C51 C52 C53 0.6(7) . . . . ?
C51 C52 C53 C54 -0.8(7) . . . . ?
C52 C53 C54 C55 -0.1(7) . . . . ?
C51 N5 C55 C54 -1.2(6) . . . . ?
Ir1 N5 C55 C54 -178.7(3) . . . . ?
C51 N5 C55 C61 175.8(4) . . . . ?
Ir1 N5 C55 C61 -1.7(4) . . . . ?
C53 C54 C55 N5 1.0(7) . . . . ?
C53 C54 C55 C61 -175.4(4) . . . . ?
N2 Ir1 C6 C65 -86(2) . . . . ?
N5 Ir1 C6 C65 -179.3(3) . . . . ?
N1 Ir1 C6 C65 92.9(3) . . . . ?
N7 Ir1 C6 C65 3.7(3) . . . . ?
N3 Ir1 C6 C65 -86.7(3) . . . . ?
N2 Ir1 C6 C61 86(2) . . . . ?
N5 Ir1 C6 C61 -7.1(3) . . . . ?
N1 Ir1 C6 C61 -94.9(3) . . . . ?
N7 Ir1 C6 C61 175.9(3) . . . . ?
N3 Ir1 C6 C61 85.6(3) . . . . ?
C65 C6 C61 C62 0.9(6) . . . . ?
Ir1 C6 C61 C62 -170.9(3) . . . . ?
C65 C6 C61 C55 179.8(4) . . . . ?
Ir1 C6 C61 C55 8.0(4) . . . . ?
N5 C55 C61 C62 175.0(4) . . . . ?
C54 C55 C61 C62 -8.4(7) . . . . ?
N5 C55 C61 C6 -3.8(5) . . . . ?
C54 C55 C61 C6 172.8(4) . . . . ?
C6 C61 C62 C63 -1.5(6) . . . . ?
C55 C61 C62 C63 179.8(4) . . . . ?
C6 C61 C62 C66 177.8(4) . . . . ?
C55 C61 C62 C66 -0.9(7) . . . . ?
C61 C62 C63 C64 1.3(6) . . . . ?
C66 C62 C63 C64 -178.0(4) . . . . ?
C62 C63 C64 C65 -0.4(6) . . . . ?
C62 C63 C64 C67 179.8(4) . . . . ?
C61 C6 C65 C64 0.0(6) . . . . ?
Ir1 C6 C65 C64 171.8(3) . . . . ?
C61 C6 C65 C71 -178.4(4) . . . . ?
Ir1 C6 C65 C71 -6.6(4) . . . . ?
C63 C64 C65 C6 -0.3(5) . . . . ?
C67 C64 C65 C6 179.5(4) . . . . ?
C63 C64 C65 C71 177.8(4) . . . . ?
C67 C64 C65 C71 -2.4(7) . . . . ?
C6 Ir1 N7 C75 177.7(3) . . . . ?
N2 Ir1 N7 C75 -6.6(3) . . . . ?
N5 Ir1 N7 C75 168.9(4) . . . . ?
N1 Ir1 N7 C75 72.3(3) . . . . ?
N3 Ir1 N7 C75 -86.1(3) . . . . ?
C6 Ir1 N7 C71 0.1(3) . . . . ?
N2 Ir1 N7 C71 175.8(3) . . . . ?
N5 Ir1 N7 C71 -8.6(5) . . . . ?
N1 Ir1 N7 C71 -105.2(3) . . . . ?
N3 Ir1 N7 C71 96.4(3) . . . . ?
C75 N7 C71 C72 -0.9(5) . . . . ?
Ir1 N7 C71 C72 176.8(3) . . . . ?
C75 N7 C71 C65 178.7(3) . . . . ?
Ir1 N7 C71 C65 -3.6(4) . . . . ?
C6 C65 C71 N7 6.4(5) . . . . ?
C64 C65 C71 N7 -171.8(4) . . . . ?
C6 C65 C71 C72 -174.0(4) . . . . ?
C64 C65 C71 C72 7.8(7) . . . . ?
N7 C71 C72 C73 1.4(6) . . . . ?
C65 C71 C72 C73 -178.1(4) . . . . ?
C71 C72 C73 C74 -1.0(6) . . . . ?
C72 C73 C74 C75 0.0(6) . . . . ?
C71 N7 C75 C74 0.0(6) . . . . ?
Ir1 N7 C75 C74 -177.4(3) . . . . ?
C73 C74 C75 N7 0.5(6) . . . . ?
